data_7045014
loop_
_publ_author_name
'Krebs, K. M.'
'Freitag, S.'
'Maudrich, J.-J.'
'Schubert, H.'
'Sirsch, P.'
'Wesemann, L.'

_publ_section_title
;
 Coordination chemistry of stannylene-based Lewis pairs - insertion into
 M-Cl and M-C bonds. From base stabilized stannylenes to bidentate
 ligands.
;
_journal_issue 1
_journal_name_full 'Dalton transactions (Cambridge, England : 2003)'
_journal_page_first 83
_journal_page_last 95
_journal_paper_doi 10.1039/c7dt04044j
_journal_volume 47
_journal_year 2017
_chemical_formula_sum 'C66 H96.68 Cl Ir O P Sn'
_chemical_formula_weight 1283.42
_space_group_IT_number 14
_space_group_name_Hall '-P 2ybc'
_space_group_name_H-M_alt 'P 1 21/c 1'
_symmetry_cell_setting monoclinic
_symmetry_space_group_name_Hall '-P 2ybc'
_symmetry_space_group_name_H-M 'P 1 21/c 1'
_atom_sites_solution_hydrogens geom
_atom_sites_solution_primary direct
_atom_sites_solution_secondary difmap
_audit_creation_method SHELXL-97
_audit_update_record
;
2017-09-20 deposited with the CCDC.
2017-12-01 downloaded from the CCDC.
;
_cell_angle_alpha 90.00
_cell_angle_beta 110.0670(10)
_cell_angle_gamma 90.00
_cell_formula_units_Z 4
_cell_length_a 14.6015(3)
_cell_length_b 24.6948(6)
_cell_length_c 17.6646(4)
_cell_measurement_reflns_used 9843
_cell_measurement_temperature 100(2)
_cell_measurement_theta_max 28.27
_cell_measurement_theta_min 2.45
_cell_volume 5982.8(2)
_computing_cell_refinement 'Bruker SAINT'
_computing_data_collection 'Bruker APEX2'
_computing_data_reduction 'Bruker SAINT'
_computing_molecular_graphics 'Bruker SHELXTL'
_computing_publication_material 'Bruker SHELXTL'
_computing_structure_refinement 'SHELXL-97 (Sheldrick, 2008)'
_computing_structure_solution 'SHELXS-97 (Sheldrick, 2008)'
_diffrn_ambient_temperature 100(2)
_diffrn_detector_area_resol_mean 8.3333
_diffrn_measured_fraction_theta_full 0.988
_diffrn_measured_fraction_theta_max 0.988
_diffrn_measurement_device_type 'Bruker APEX-II CCD'
_diffrn_measurement_method '\f and \w scans'
_diffrn_radiation_monochromator graphite
_diffrn_radiation_source 'fine-focus sealed tube'
_diffrn_radiation_type MoK\a
_diffrn_radiation_wavelength 0.71073
_diffrn_reflns_av_R_equivalents 0.0324
_diffrn_reflns_av_sigmaI/netI 0.0381
_diffrn_reflns_limit_h_max 19
_diffrn_reflns_limit_h_min -18
_diffrn_reflns_limit_k_max 24
_diffrn_reflns_limit_k_min -32
_diffrn_reflns_limit_l_max 23
_diffrn_reflns_limit_l_min -23
_diffrn_reflns_number 56658
_diffrn_reflns_theta_full 28.32
_diffrn_reflns_theta_max 28.32
_diffrn_reflns_theta_min 1.77
_exptl_absorpt_coefficient_mu 2.751
_exptl_absorpt_correction_T_max 0.8907
_exptl_absorpt_correction_T_min 0.4529
_exptl_absorpt_correction_type numerical
_exptl_absorpt_process_details 'SADABS V2008/1 (Bruker AXS)'
_exptl_crystal_colour orange
_exptl_crystal_density_diffrn 1.425
_exptl_crystal_density_method 'not measured'
_exptl_crystal_description block
_exptl_crystal_F_000 2639
_exptl_crystal_size_max 0.369
_exptl_crystal_size_mid 0.138
_exptl_crystal_size_min 0.068
_refine_diff_density_max 1.454
_refine_diff_density_min -1.160
_refine_diff_density_rms 0.115
_refine_ls_extinction_method none
_refine_ls_goodness_of_fit_ref 1.038
_refine_ls_hydrogen_treatment constr
_refine_ls_matrix_type full
_refine_ls_number_parameters 689
_refine_ls_number_reflns 14729
_refine_ls_number_restraints 210
_refine_ls_restrained_S_all 1.031
_refine_ls_R_factor_all 0.0517
_refine_ls_R_factor_gt 0.0318
_refine_ls_shift/su_max 0.002
_refine_ls_shift/su_mean 0.000
_refine_ls_structure_factor_coef Fsqd
_refine_ls_weighting_details 'calc w=1/[\s^2^(Fo^2^)+(0.0257P)^2^+11.5300P] where P=(Fo^2^+2Fc^2^)/3'
_refine_ls_weighting_scheme calc
_refine_ls_wR_factor_gt 0.0638
_refine_ls_wR_factor_ref 0.0710
_reflns_number_gt 11801
_reflns_number_total 14729
_reflns_threshold_expression >2sigma(I)
_cod_data_source_file c7dt04044j2.cif
_cod_data_source_block kk106_0m
_cod_depositor_comments
;
The following automatic conversions were performed:

'_symmetry_cell_setting' value 'Monoclinic' changed to 'monoclinic'
according to
/home/data/users/saulius/crontab/automatic-downloads/rss-feeds/RSC/lib/dictionaries/cif_core.dic
dictionary named 'cif_core.dic' version 2.4.2 from 2011-04-26.

Automatic conversion script
Id: cif_fix_values 4973 2017-02-22 13:04:09Z antanas 

 Adding full bibliography for 7045009--7045016.cif.
;
_cod_original_sg_symbol_H-M 'P2(1)/c  '
_cod_database_code 7045014

loop_
_symmetry_equiv_pos_as_xyz
'x, y, z'
'-x, y+1/2, -z+1/2'
'-x, -y, -z'
'x, -y-1/2, z-1/2'

loop_
_atom_site_label
_atom_site_type_symbol
_atom_site_fract_x
_atom_site_fract_y
_atom_site_fract_z
_atom_site_U_iso_or_equiv
_atom_site_adp_type
_atom_site_occupancy
_atom_site_symmetry_multiplicity
_atom_site_calc_flag
_atom_site_refinement_flags
_atom_site_disorder_assembly
_atom_site_disorder_group
Ir1 Ir 0.267726(9) 0.177953(5) 0.237413(7) 0.01851(4) Uani 1 1 d . . .
C1 C 0.5067(2) 0.23654(13) 0.27660(19) 0.0214(7) Uani 1 1 d . . .
O1 O 0.0472(3) 0.05124(16) 0.4221(2) 0.0664(10) Uani 1 1 d . . .
Sn1 Sn 0.444995(16) 0.156518(9) 0.241184(12) 0.01638(5) Uani 1 1 d . . .
Cl1 Cl 0.44984(7) 0.16132(3) 0.10519(5) 0.02482(18) Uani 1 1 d . . .
P1 P 0.34417(6) 0.24600(3) 0.32737(5) 0.01941(17) Uani 1 1 d . . .
C2 C 0.4594(2) 0.26930(14) 0.3168(2) 0.0244(7) Uani 1 1 d . . .
C3 C 0.4959(3) 0.32074(15) 0.3433(2) 0.0323(9) Uani 1 1 d . . .
H3 H 0.4674 0.3416 0.3747 0.039 Uiso 1 1 calc R . .
C4 C 0.5734(3) 0.34177(16) 0.3243(3) 0.0384(10) Uani 1 1 d . . .
H4 H 0.5970 0.3771 0.3417 0.046 Uiso 1 1 calc R . .
C5 C 0.6161(3) 0.31110(14) 0.2799(2) 0.0319(9) Uani 1 1 d . . .
H5 H 0.6670 0.3260 0.2645 0.038 Uiso 1 1 calc R . .
C6 C 0.5847(3) 0.25890(14) 0.2579(2) 0.0246(7) Uani 1 1 d . . .
H6 H 0.6165 0.2376 0.2296 0.029 Uiso 1 1 calc R . .
C7 C 0.5476(2) 0.08884(13) 0.29145(17) 0.0161(6) Uani 1 1 d . . .
C8 C 0.6502(2) 0.09499(13) 0.32180(18) 0.0198(7) Uani 1 1 d . . .
C9 C 0.7092(2) 0.05176(14) 0.36085(19) 0.0219(7) Uani 1 1 d . . .
H9 H 0.7779 0.0565 0.3810 0.026 Uiso 1 1 calc R . .
C10 C 0.6707(2) 0.00237(14) 0.37112(19) 0.0234(7) Uani 1 1 d . . .
H10 H 0.7118 -0.0260 0.4002 0.028 Uiso 1 1 calc R . .
C11 C 0.5712(2) -0.00487(13) 0.33820(18) 0.0202(7) Uani 1 1 d . . .
H11 H 0.5440 -0.0390 0.3433 0.024 Uiso 1 1 calc R . .
C12 C 0.5093(2) 0.03707(13) 0.29736(17) 0.0164(6) Uani 1 1 d . . .
C13 C 0.7065(2) 0.14393(13) 0.3123(2) 0.0223(7) Uani 1 1 d . A .
C14 C 0.7451(3) 0.18048(15) 0.3767(2) 0.0284(8) Uani 1 1 d . . .
C15 C 0.8085(3) 0.22052(16) 0.3705(3) 0.0365(9) Uani 1 1 d . A .
H15 H 0.8346 0.2449 0.4143 0.044 Uiso 1 1 calc R . .
C16 C 0.8352(3) 0.22646(16) 0.3034(3) 0.0386(10) Uani 1 1 d . . .
C17 C 0.7969(3) 0.19088(15) 0.2400(2) 0.0324(9) Uani 1 1 d . A .
H17 H 0.8146 0.1947 0.1933 0.039 Uiso 1 1 calc R . .
C18 C 0.7328(2) 0.14933(14) 0.2426(2) 0.0242(7) Uani 1 1 d . . .
C19 C 0.4063(2) 0.01802(12) 0.25331(17) 0.0162(6) Uani 1 1 d . . .
C20 C 0.3452(2) 0.00163(12) 0.29540(18) 0.0166(6) Uani 1 1 d . . .
C24 C 0.3796(2) 0.00624(13) 0.17015(18) 0.0183(6) Uani 1 1 d . . .
C23 C 0.2936(3) -0.02171(13) 0.13224(19) 0.0235(7) Uani 1 1 d . B .
H23 H 0.2745 -0.0282 0.0759 0.028 Uiso 1 1 calc R . .
C22 C 0.2343(3) -0.04054(14) 0.1736(2) 0.0241(7) Uani 1 1 d . . .
C21 C 0.2615(2) -0.02781(14) 0.2551(2) 0.0229(7) Uani 1 1 d . B .
H21 H 0.2213 -0.0397 0.2842 0.027 Uiso 1 1 calc R . .
C34 C 0.4479(3) 0.01960(14) 0.12434(18) 0.0235(7) Uani 1 1 d . . .
H34 H 0.4852 0.0528 0.1496 0.028 Uiso 1 1 calc R . .
C33 C 0.6770(3) 0.13643(17) 0.0893(2) 0.0368(9) Uani 1 1 d . . .
H33A H 0.6421 0.1108 0.0469 0.055 Uiso 1 1 calc R A .
H33B H 0.7386 0.1468 0.0826 0.055 Uiso 1 1 calc R . .
H33C H 0.6368 0.1688 0.0857 0.055 Uiso 1 1 calc R . .
C32 C 0.7733(3) 0.06447(16) 0.1834(2) 0.0372(9) Uani 1 1 d . . .
H32A H 0.7501 0.0390 0.1383 0.056 Uiso 1 1 calc R A .
H32B H 0.7824 0.0453 0.2341 0.056 Uiso 1 1 calc R . .
H32C H 0.8355 0.0801 0.1849 0.056 Uiso 1 1 calc R . .
C31 C 0.6983(3) 0.10961(14) 0.1725(2) 0.0270(8) Uani 1 1 d . A .
H31 H 0.6364 0.0927 0.1734 0.032 Uiso 1 1 calc R . .
C27 C 0.7047(3) 0.23125(18) 0.4877(3) 0.0453(11) Uani 1 1 d . . .
H27A H 0.7669 0.2508 0.5068 0.068 Uiso 1 1 calc R . .
H27B H 0.6810 0.2257 0.5327 0.068 Uiso 1 1 calc R . .
H27C H 0.6569 0.2525 0.4455 0.068 Uiso 1 1 calc R . .
C26 C 0.7973(3) 0.14420(18) 0.5184(2) 0.0417(10) Uani 1 1 d . . .
H26A H 0.8032 0.1079 0.4982 0.063 Uiso 1 1 calc R . .
H26B H 0.7786 0.1413 0.5665 0.063 Uiso 1 1 calc R . .
H26C H 0.8600 0.1630 0.5322 0.063 Uiso 1 1 calc R . .
C25 C 0.7195(3) 0.17606(16) 0.4534(2) 0.0334(9) Uani 1 1 d . . .
H25 H 0.6568 0.1556 0.4397 0.040 Uiso 1 1 calc R . .
C36 C 0.3944(3) 0.03244(16) 0.0356(2) 0.0354(9) Uani 1 1 d . . .
H36A H 0.4394 0.0500 0.0129 0.053 Uiso 1 1 calc R . .
H36B H 0.3397 0.0568 0.0307 0.053 Uiso 1 1 calc R . .
H36C H 0.3698 -0.0012 0.0062 0.053 Uiso 1 1 calc R . .
C35 C 0.5219(3) -0.02583(15) 0.1337(2) 0.0312(8) Uani 1 1 d . . .
H35A H 0.4891 -0.0575 0.1027 0.047 Uiso 1 1 calc R . .
H35B H 0.5509 -0.0356 0.1908 0.047 Uiso 1 1 calc R . .
H35C H 0.5732 -0.0135 0.1137 0.047 Uiso 1 1 calc R . .
C37 C 0.3685(2) 0.01590(14) 0.38394(18) 0.0212(7) Uani 1 1 d . . .
H37 H 0.4302 0.0375 0.4017 0.025 Uiso 1 1 calc R . .
C38 C 0.3854(3) -0.03484(16) 0.4366(2) 0.0322(9) Uani 1 1 d . . .
H38A H 0.3267 -0.0575 0.4190 0.048 Uiso 1 1 calc R . .
H38B H 0.3998 -0.0243 0.4930 0.048 Uiso 1 1 calc R . .
H38C H 0.4405 -0.0553 0.4315 0.048 Uiso 1 1 calc R . .
C39 C 0.2876(3) 0.05145(16) 0.3945(2) 0.0312(8) Uani 1 1 d . . .
H39A H 0.2806 0.0843 0.3619 0.047 Uiso 1 1 calc R . .
H39B H 0.3046 0.0614 0.4514 0.047 Uiso 1 1 calc R . .
H39C H 0.2260 0.0314 0.3769 0.047 Uiso 1 1 calc R . .
C63 C -0.0124(5) 0.0081(3) 0.3825(4) 0.0816(18) Uani 1 1 d . . .
H63A H -0.0625 0.0214 0.3325 0.098 Uiso 1 1 calc R . .
H63B H -0.0461 -0.0072 0.4176 0.098 Uiso 1 1 calc R . .
C62 C 0.4587(3) 0.18604(15) 0.4622(2) 0.0285(8) Uani 1 1 d . . .
H62A H 0.5149 0.1976 0.4469 0.034 Uiso 1 1 calc R . .
H62B H 0.4343 0.1511 0.4353 0.034 Uiso 1 1 calc R . .
C61 C 0.4909(3) 0.17897(16) 0.5538(2) 0.0359(9) Uani 1 1 d . . .
H61A H 0.5430 0.1513 0.5711 0.043 Uiso 1 1 calc R . .
H61B H 0.5181 0.2136 0.5804 0.043 Uiso 1 1 calc R . .
C60 C 0.4065(3) 0.16183(17) 0.5802(2) 0.0386(10) Uani 1 1 d . . .
H60A H 0.4288 0.1602 0.6398 0.046 Uiso 1 1 calc R . .
H60B H 0.3846 0.1251 0.5592 0.046 Uiso 1 1 calc R . .
C59 C 0.3213(3) 0.20113(17) 0.5498(2) 0.0352(9) Uani 1 1 d . . .
H59A H 0.3401 0.2362 0.5780 0.042 Uiso 1 1 calc R . .
H59B H 0.2652 0.1867 0.5627 0.042 Uiso 1 1 calc R . .
C58 C 0.2907(3) 0.21036(15) 0.4588(2) 0.0271(8) Uani 1 1 d . . .
H58A H 0.2391 0.2384 0.4423 0.033 Uiso 1 1 calc R . .
H58B H 0.2635 0.1764 0.4301 0.033 Uiso 1 1 calc R . .
C57 C 0.3782(2) 0.22858(14) 0.43521(19) 0.0233(7) Uani 1 1 d . . .
H57 H 0.4045 0.2623 0.4664 0.028 Uiso 1 1 calc R . .
C56 C 0.2633(3) 0.34035(15) 0.2401(2) 0.0271(8) Uani 1 1 d . . .
H56A H 0.3264 0.3589 0.2495 0.033 Uiso 1 1 calc R . .
H56B H 0.2518 0.3153 0.1939 0.033 Uiso 1 1 calc R . .
C55 C 0.1815(3) 0.38213(16) 0.2205(2) 0.0350(9) Uani 1 1 d . . .
H55A H 0.1815 0.4039 0.1734 0.042 Uiso 1 1 calc R . .
H55B H 0.1180 0.3633 0.2060 0.042 Uiso 1 1 calc R . .
C54 C 0.1935(3) 0.41950(16) 0.2916(3) 0.0384(10) Uani 1 1 d . . .
H54A H 0.2533 0.4415 0.3020 0.046 Uiso 1 1 calc R . .
H54B H 0.1372 0.4445 0.2782 0.046 Uiso 1 1 calc R . .
C53 C 0.2004(3) 0.38811(15) 0.3669(2) 0.0320(8) Uani 1 1 d . . .
H53A H 0.1378 0.3693 0.3585 0.038 Uiso 1 1 calc R . .
H53B H 0.2116 0.4136 0.4124 0.038 Uiso 1 1 calc R . .
C52 C 0.2830(3) 0.34651(15) 0.3882(2) 0.0290(8) Uani 1 1 d . . .
H52A H 0.2838 0.3255 0.4361 0.035 Uiso 1 1 calc R . .
H52B H 0.3464 0.3653 0.4011 0.035 Uiso 1 1 calc R . .
C51 C 0.2676(2) 0.30796(13) 0.31594(19) 0.0217(7) Uani 1 1 d . . .
H51 H 0.1998 0.2938 0.3035 0.026 Uiso 1 1 calc R . .
C50 C 0.1347(3) 0.17133(16) 0.0618(2) 0.0346(9) Uani 1 1 d . . .
H50A H 0.0924 0.1487 0.0171 0.041 Uiso 1 1 calc R . .
H50B H 0.1688 0.1977 0.0386 0.041 Uiso 1 1 calc R . .
C49 C 0.0705(3) 0.20234(16) 0.1005(2) 0.0330(8) Uani 1 1 d . . .
H49A H 0.0432 0.2349 0.0679 0.040 Uiso 1 1 calc R . .
H49B H 0.0155 0.1790 0.1007 0.040 Uiso 1 1 calc R . .
C48 C 0.1279(2) 0.21926(15) 0.1857(2) 0.0266(8) Uani 1 1 d . . .
H48 H 0.1316 0.2594 0.1941 0.032 Uiso 1 1 calc R . .
C47 C 0.1284(3) 0.18940(15) 0.2543(2) 0.0272(8) Uani 1 1 d . . .
H47 H 0.1320 0.2123 0.3019 0.033 Uiso 1 1 calc R . .
C46 C 0.0777(3) 0.13684(16) 0.2510(2) 0.0323(8) Uani 1 1 d . . .
H46A H 0.0068 0.1437 0.2359 0.039 Uiso 1 1 calc R . .
H46B H 0.1005 0.1204 0.3054 0.039 Uiso 1 1 calc R . .
C45 C 0.0941(3) 0.09647(15) 0.1912(2) 0.0314(8) Uani 1 1 d . . .
H45A H 0.0907 0.0592 0.2108 0.038 Uiso 1 1 calc R . .
H45B H 0.0412 0.1005 0.1385 0.038 Uiso 1 1 calc R . .
C44 C 0.1920(3) 0.10412(14) 0.1794(2) 0.0259(8) Uani 1 1 d . . .
H44 H 0.2342 0.0711 0.1934 0.031 Uiso 1 1 calc R . .
C43 C 0.2088(3) 0.13572(15) 0.1206(2) 0.0284(8) Uani 1 1 d . . .
H43 H 0.2597 0.1210 0.1001 0.034 Uiso 1 1 calc R . .
C64 C 0.0472(4) -0.0351(3) 0.3621(4) 0.0808(18) Uani 1 1 d . . .
H64A H 0.0071 -0.0676 0.3435 0.121 Uiso 1 1 calc R . .
H64B H 0.1033 -0.0439 0.4100 0.121 Uiso 1 1 calc R . .
H64C H 0.0702 -0.0221 0.3193 0.121 Uiso 1 1 calc R . .
C65 C -0.0039(4) 0.0948(3) 0.4366(4) 0.0744(17) Uani 1 1 d . . .
H65A H -0.0461 0.0825 0.4668 0.089 Uiso 1 1 calc R . .
H65B H -0.0461 0.1105 0.3848 0.089 Uiso 1 1 calc R . .
C66 C 0.0645(5) 0.1362(3) 0.4836(4) 0.088(2) Uani 1 1 d . . .
H66A H 0.1017 0.1508 0.4515 0.133 Uiso 1 1 calc R . .
H66B H 0.1093 0.1199 0.5330 0.133 Uiso 1 1 calc R . .
H66C H 0.0279 0.1655 0.4977 0.133 Uiso 1 1 calc R . .
C76 C 0.9004(5) 0.2748(3) 0.3076(6) 0.0394(19) Uani 0.677(14) 1 d PU A 1
H76 H 0.8722 0.3073 0.3254 0.047 Uiso 0.677(14) 1 calc PR A 1
C77 C 0.9078(6) 0.2861(4) 0.2234(4) 0.0464(19) Uani 0.677(14) 1 d PU A 1
H77A H 0.8422 0.2903 0.1836 0.070 Uiso 0.677(14) 1 calc PR A 1
H77B H 0.9409 0.2558 0.2079 0.070 Uiso 0.677(14) 1 calc PR A 1
H77C H 0.9450 0.3195 0.2256 0.070 Uiso 0.677(14) 1 calc PR A 1
C74 C 1.0014(8) 0.2633(4) 0.3686(7) 0.0464(19) Uani 0.677(14) 1 d PU A 1
H74A H 1.0257 0.2289 0.3553 0.070 Uiso 0.677(14) 1 calc PR A 1
H74B H 0.9974 0.2611 0.4228 0.070 Uiso 0.677(14) 1 calc PR A 1
H74C H 1.0461 0.2925 0.3670 0.070 Uiso 0.677(14) 1 calc PR A 1
C86 C 0.1444(17) -0.1073(10) 0.0625(15) 0.037(3) Uani 0.66(2) 1 d PU B 1
H86A H 0.0891 -0.1325 0.0450 0.056 Uiso 0.66(2) 1 calc PR B 1
H86B H 0.2054 -0.1276 0.0745 0.056 Uiso 0.66(2) 1 calc PR B 1
H86C H 0.1388 -0.0811 0.0195 0.056 Uiso 0.66(2) 1 calc PR B 1
C87 C 0.1441(11) -0.0780(5) 0.1367(8) 0.0276(18) Uani 0.66(2) 1 d PU B 1
H87 H 0.1454 -0.1059 0.1781 0.033 Uiso 0.66(2) 1 calc PR B 1
C88 C 0.0531(6) -0.0445(5) 0.1215(10) 0.069(4) Uani 0.66(2) 1 d PU B 1
H88A H 0.0538 -0.0140 0.0861 0.104 Uiso 0.66(2) 1 calc PR B 1
H88B H 0.0508 -0.0307 0.1728 0.104 Uiso 0.66(2) 1 calc PR B 1
H88C H -0.0044 -0.0671 0.0956 0.104 Uiso 0.66(2) 1 calc PR B 1
C78 C 0.9181(11) 0.2627(7) 0.2832(8) 0.028(3) Uani 0.323(14) 1 d PU A 2
H78 H 0.9488 0.2406 0.2509 0.033 Uiso 0.323(14) 1 calc PR A 2
C79 C 0.8751(11) 0.3094(6) 0.2393(8) 0.032(3) Uani 0.323(14) 1 d PU A 2
H79A H 0.8964 0.3443 0.2607 0.038 Uiso 0.323(14) 1 calc PR A 2
H79B H 0.8249 0.3060 0.1883 0.038 Uiso 0.323(14) 1 calc PR A 2
C80 C 0.9941(15) 0.2794(7) 0.3602(11) 0.032(3) Uani 0.323(14) 1 d PU A 2
H80A H 1.0411 0.3034 0.3487 0.048 Uiso 0.323(14) 1 calc PR A 2
H80B H 1.0280 0.2472 0.3889 0.048 Uiso 0.323(14) 1 calc PR A 2
H80C H 0.9633 0.2985 0.3938 0.048 Uiso 0.323(14) 1 calc PR A 2
C89 C 0.162(4) -0.114(2) 0.073(3) 0.037(3) Uani 0.34(2) 1 d PU B 2
H89A H 0.1005 -0.1332 0.0449 0.056 Uiso 0.34(2) 1 calc PR B 2
H89B H 0.2076 -0.1395 0.1100 0.056 Uiso 0.34(2) 1 calc PR B 2
H89C H 0.1899 -0.1009 0.0335 0.056 Uiso 0.34(2) 1 calc PR B 2
C90 C 0.141(2) -0.0647(10) 0.1226(17) 0.0276(18) Uani 0.34(2) 1 d PU B 2
H90 H 0.1114 -0.0807 0.1606 0.033 Uiso 0.34(2) 1 calc PR B 2
C91 C 0.0638(13) -0.0300(7) 0.0657(17) 0.068(7) Uani 0.34(2) 1 d PU B 2
H91A H 0.0874 -0.0154 0.0241 0.101 Uiso 0.34(2) 1 calc PR B 2
H91B H 0.0481 -0.0001 0.0955 0.101 Uiso 0.34(2) 1 calc PR B 2
H91C H 0.0052 -0.0518 0.0402 0.101 Uiso 0.34(2) 1 calc PR B 2

loop_
_atom_site_aniso_label
_atom_site_aniso_U_11
_atom_site_aniso_U_22
_atom_site_aniso_U_33
_atom_site_aniso_U_23
_atom_site_aniso_U_13
_atom_site_aniso_U_12
Ir1 0.01947(6) 0.01366(7) 0.02198(6) -0.00451(5) 0.00660(5) -0.00085(5)
C1 0.0224(17) 0.0154(17) 0.0269(16) -0.0007(13) 0.0092(14) 0.0011(14)
O1 0.054(2) 0.066(3) 0.078(2) 0.004(2) 0.0206(19) -0.003(2)
Sn1 0.02180(11) 0.00987(11) 0.01958(10) -0.00241(8) 0.00980(8) -0.00070(9)
Cl1 0.0401(5) 0.0160(4) 0.0229(4) 0.0021(3) 0.0167(4) 0.0017(4)
P1 0.0208(4) 0.0137(4) 0.0255(4) -0.0057(3) 0.0101(3) -0.0013(3)
C2 0.0237(18) 0.0171(18) 0.0332(17) -0.0067(14) 0.0107(15) -0.0041(14)
C3 0.0245(18) 0.0202(19) 0.055(2) -0.0164(17) 0.0167(17) -0.0038(16)
C4 0.027(2) 0.0164(19) 0.072(3) -0.0176(19) 0.017(2) -0.0058(16)
C5 0.0246(19) 0.017(2) 0.059(2) -0.0023(17) 0.0202(18) -0.0027(15)
C6 0.0275(18) 0.0137(18) 0.0359(18) -0.0012(14) 0.0152(15) 0.0002(14)
C7 0.0211(16) 0.0124(16) 0.0162(13) -0.0019(11) 0.0084(12) 0.0016(13)
C8 0.0244(17) 0.0164(17) 0.0228(15) -0.0028(13) 0.0134(13) -0.0010(14)
C9 0.0183(16) 0.0226(19) 0.0257(16) -0.0022(14) 0.0088(13) -0.0003(14)
C10 0.0258(18) 0.0210(19) 0.0273(16) 0.0042(14) 0.0141(14) 0.0061(15)
C11 0.0263(17) 0.0136(17) 0.0238(15) 0.0026(12) 0.0125(14) -0.0013(14)
C12 0.0224(16) 0.0135(16) 0.0167(13) -0.0018(12) 0.0109(12) -0.0010(13)
C13 0.0209(17) 0.0129(17) 0.0335(17) -0.0028(13) 0.0098(14) 0.0002(14)
C14 0.0232(18) 0.0176(19) 0.042(2) -0.0059(16) 0.0088(15) 0.0013(15)
C15 0.032(2) 0.017(2) 0.051(2) -0.0047(17) 0.0012(18) -0.0043(17)
C16 0.029(2) 0.021(2) 0.059(3) 0.0082(19) 0.0068(19) -0.0082(17)
C17 0.0274(19) 0.020(2) 0.052(2) 0.0105(17) 0.0165(18) 0.0001(15)
C18 0.0206(17) 0.0153(18) 0.0391(19) 0.0023(14) 0.0133(15) 0.0014(14)
C19 0.0248(17) 0.0061(15) 0.0190(14) 0.0006(11) 0.0092(13) 0.0018(13)
C20 0.0202(16) 0.0088(16) 0.0216(14) 0.0013(12) 0.0081(12) -0.0009(12)
C24 0.0272(17) 0.0077(16) 0.0208(14) -0.0003(12) 0.0091(13) 0.0009(13)
C23 0.0332(19) 0.0136(17) 0.0208(15) -0.0062(13) 0.0056(14) 0.0008(15)
C22 0.0251(18) 0.0131(17) 0.0334(17) -0.0058(14) 0.0092(15) -0.0007(14)
C21 0.0266(18) 0.0151(18) 0.0307(17) 0.0010(13) 0.0147(15) -0.0035(14)
C34 0.041(2) 0.0133(17) 0.0209(15) -0.0048(13) 0.0160(15) -0.0063(15)
C33 0.050(3) 0.029(2) 0.044(2) 0.0035(17) 0.032(2) -0.0028(19)
C32 0.049(3) 0.023(2) 0.050(2) -0.0024(17) 0.029(2) 0.0023(19)
C31 0.033(2) 0.0183(19) 0.0375(19) 0.0011(15) 0.0224(16) -0.0046(15)
C27 0.033(2) 0.038(3) 0.058(3) -0.028(2) 0.006(2) 0.002(2)
C26 0.052(3) 0.037(3) 0.039(2) -0.0098(18) 0.020(2) 0.003(2)
C25 0.0288(19) 0.027(2) 0.044(2) -0.0165(17) 0.0122(17) -0.0014(17)
C36 0.061(3) 0.027(2) 0.0212(16) -0.0030(15) 0.0186(18) -0.0047(19)
C35 0.044(2) 0.023(2) 0.0374(19) -0.0046(15) 0.0280(18) -0.0012(17)
C37 0.0238(17) 0.0224(19) 0.0203(14) 0.0004(13) 0.0112(13) -0.0028(14)
C38 0.041(2) 0.033(2) 0.0256(17) 0.0085(15) 0.0154(16) 0.0001(18)
C39 0.037(2) 0.029(2) 0.0316(18) -0.0083(16) 0.0170(16) -0.0013(17)
C63 0.067(4) 0.076(5) 0.103(5) -0.015(4) 0.030(4) -0.008(4)
C62 0.031(2) 0.019(2) 0.0311(17) -0.0061(14) 0.0054(15) 0.0034(15)
C61 0.039(2) 0.025(2) 0.0342(19) -0.0047(16) 0.0013(17) 0.0088(18)
C60 0.057(3) 0.026(2) 0.0280(18) 0.0010(16) 0.0074(18) -0.005(2)
C59 0.050(2) 0.030(2) 0.0281(18) -0.0004(16) 0.0162(17) -0.0073(19)
C58 0.033(2) 0.022(2) 0.0279(16) -0.0023(14) 0.0119(15) 0.0000(16)
C57 0.0281(18) 0.0174(18) 0.0242(16) -0.0054(13) 0.0084(14) 0.0001(15)
C56 0.0305(19) 0.0223(19) 0.0349(18) 0.0014(15) 0.0194(16) -0.0011(16)
C55 0.037(2) 0.023(2) 0.048(2) 0.0092(17) 0.0196(19) 0.0017(18)
C54 0.033(2) 0.017(2) 0.068(3) -0.0054(19) 0.019(2) 0.0012(17)
C53 0.031(2) 0.021(2) 0.047(2) -0.0115(17) 0.0181(18) 0.0002(16)
C52 0.032(2) 0.0211(19) 0.0362(19) -0.0100(15) 0.0150(16) 0.0032(16)
C51 0.0235(17) 0.0152(17) 0.0303(16) -0.0053(13) 0.0141(14) -0.0014(14)
C50 0.039(2) 0.031(2) 0.0300(18) -0.0046(16) 0.0073(17) 0.0002(18)
C49 0.031(2) 0.024(2) 0.0359(19) -0.0025(16) 0.0007(16) 0.0033(17)
C48 0.0202(17) 0.0178(18) 0.0382(19) -0.0016(15) 0.0054(15) 0.0056(14)
C47 0.0244(18) 0.023(2) 0.0372(18) -0.0065(15) 0.0140(15) -0.0006(15)
C46 0.0247(19) 0.024(2) 0.045(2) -0.0046(17) 0.0079(17) 0.0009(16)
C45 0.029(2) 0.0186(19) 0.045(2) -0.0031(16) 0.0098(17) -0.0045(16)
C44 0.0230(18) 0.0131(18) 0.0350(18) -0.0105(14) 0.0014(15) -0.0025(14)
C43 0.0298(19) 0.024(2) 0.0290(17) -0.0089(15) 0.0071(15) 0.0022(16)
C64 0.062(4) 0.069(4) 0.113(5) 0.006(4) 0.032(4) 0.002(3)
C65 0.073(4) 0.079(5) 0.085(4) -0.009(3) 0.044(3) 0.000(4)
C66 0.084(5) 0.109(6) 0.074(4) -0.005(4) 0.029(4) -0.020(4)
C76 0.042(4) 0.020(4) 0.072(5) -0.016(3) 0.040(4) -0.013(3)
C77 0.044(3) 0.044(4) 0.055(3) 0.002(3) 0.021(3) -0.023(3)
C74 0.044(3) 0.044(4) 0.055(3) 0.002(3) 0.021(3) -0.023(3)
C86 0.031(9) 0.038(7) 0.037(7) -0.017(5) 0.003(6) -0.013(4)
C87 0.034(2) 0.009(6) 0.040(5) -0.003(3) 0.012(3) -0.012(4)
C88 0.026(4) 0.069(7) 0.105(10) -0.051(7) 0.013(5) -0.014(4)
C78 0.029(7) 0.028(7) 0.030(6) -0.009(5) 0.016(5) -0.010(5)
C79 0.041(6) 0.023(6) 0.031(5) -0.005(4) 0.010(4) -0.016(5)
C80 0.041(6) 0.023(6) 0.031(5) -0.005(4) 0.010(4) -0.016(5)
C89 0.031(9) 0.038(7) 0.037(7) -0.017(5) 0.003(6) -0.013(4)
C90 0.034(2) 0.009(6) 0.040(5) -0.003(3) 0.012(3) -0.012(4)
C91 0.036(8) 0.040(9) 0.091(15) -0.020(9) -0.024(9) 0.002(6)

loop_
_atom_type_symbol
_atom_type_description
_atom_type_scat_dispersion_real
_atom_type_scat_dispersion_imag
_atom_type_scat_source
C C 0.0033 0.0016 'International Tables Vol C Tables 4.2.6.8 and 6.1.1.4'
P P 0.1023 0.0942 'International Tables Vol C Tables 4.2.6.8 and 6.1.1.4'
Cl Cl 0.1484 0.1585 'International Tables Vol C Tables 4.2.6.8 and 6.1.1.4'
Sn Sn -0.6537 1.4246 'International Tables Vol C Tables 4.2.6.8 and 6.1.1.4'
Ir Ir -1.4442 7.9887 'International Tables Vol C Tables 4.2.6.8 and 6.1.1.4'
O O 0.0106 0.0060 'International Tables Vol C Tables 4.2.6.8 and 6.1.1.4'
H H 0.0000 0.0000 'International Tables Vol C Tables 4.2.6.8 and 6.1.1.4'

loop_
_geom_angle_atom_site_label_1
_geom_angle_atom_site_label_2
_geom_angle_atom_site_label_3
_geom_angle
C47 Ir1 C48 37.94(13)
C47 Ir1 C44 80.02(13)
C48 Ir1 C44 86.77(13)
C47 Ir1 C43 96.14(13)
C48 Ir1 C43 79.70(13)
C44 Ir1 C43 36.72(13)
C47 Ir1 P1 93.71(10)
C48 Ir1 P1 96.27(10)
C44 Ir1 P1 165.60(10)
C43 Ir1 P1 157.67(10)
C47 Ir1 Sn1 170.30(10)
C48 Ir1 Sn1 151.55(10)
C44 Ir1 Sn1 100.32(9)
C43 Ir1 Sn1 89.60(10)
P1 Ir1 Sn1 83.68(2)
C6 C1 C2 118.2(3)
C6 C1 Sn1 125.4(2)
C2 C1 Sn1 116.3(2)
C65 O1 C63 113.7(4)
C1 Sn1 C7 114.45(12)
C1 Sn1 Cl1 95.18(9)
C7 Sn1 Cl1 100.83(7)
C1 Sn1 Ir1 97.58(9)
C7 Sn1 Ir1 133.51(8)
Cl1 Sn1 Ir1 109.18(2)
C57 P1 C2 104.20(16)
C57 P1 C51 103.99(15)
C2 P1 C51 105.47(15)
C57 P1 Ir1 115.71(12)
C2 P1 Ir1 113.39(11)
C51 P1 Ir1 112.99(11)
C3 C2 C1 119.8(3)
C3 C2 P1 120.4(3)
C1 C2 P1 119.7(3)
C4 C3 C2 120.6(3)
C4 C3 H3 119.7
C2 C3 H3 119.7
C5 C4 C3 119.7(3)
C5 C4 H4 120.1
C3 C4 H4 120.1
C6 C5 C4 120.1(3)
C6 C5 H5 120.0
C4 C5 H5 120.0
C5 C6 C1 121.3(3)
C5 C6 H6 119.3
C1 C6 H6 119.3
C12 C7 C8 117.6(3)
C12 C7 Sn1 118.8(2)
C8 C7 Sn1 123.6(2)
C9 C8 C7 119.9(3)
C9 C8 C13 113.7(3)
C7 C8 C13 126.3(3)
C10 C9 C8 122.1(3)
C10 C9 H9 119.0
C8 C9 H9 119.0
C11 C10 C9 118.5(3)
C11 C10 H10 120.8
C9 C10 H10 120.8
C10 C11 C12 121.4(3)
C10 C11 H11 119.3
C12 C11 H11 119.3
C11 C12 C7 120.3(3)
C11 C12 C19 112.8(3)
C7 C12 C19 126.3(3)
C14 C13 C18 119.3(3)
C14 C13 C8 120.4(3)
C18 C13 C8 119.7(3)
C15 C14 C13 119.0(3)
C15 C14 C25 119.7(3)
C13 C14 C25 121.3(3)
C16 C15 C14 122.6(4)
C16 C15 H15 118.7
C14 C15 H15 118.7
C15 C16 C17 118.3(4)
C15 C16 C76 113.7(5)
C17 C16 C76 127.9(5)
C15 C16 C78 133.9(6)
C17 C16 C78 107.1(6)
C16 C17 C18 121.9(4)
C16 C17 H17 119.0
C18 C17 H17 119.0
C17 C18 C13 118.8(3)
C17 C18 C31 118.9(3)
C13 C18 C31 122.2(3)
C20 C19 C24 119.5(3)
C20 C19 C12 121.2(3)
C24 C19 C12 118.0(3)
C21 C20 C19 119.1(3)
C21 C20 C37 119.6(3)
C19 C20 C37 121.3(3)
C23 C24 C19 119.0(3)
C23 C24 C34 120.1(3)
C19 C24 C34 120.7(3)
C24 C23 C22 122.4(3)
C24 C23 H23 118.8
C22 C23 H23 118.8
C23 C22 C21 117.4(3)
C23 C22 C90 115.0(11)
C21 C22 C90 126.9(12)
C23 C22 C87 124.6(6)
C21 C22 C87 117.9(6)
C20 C21 C22 122.5(3)
C20 C21 H21 118.8
C22 C21 H21 118.8
C24 C34 C36 113.2(3)
C24 C34 C35 110.6(3)
C36 C34 C35 111.0(3)
C24 C34 H34 107.3
C36 C34 H34 107.3
C35 C34 H34 107.3
C31 C33 H33A 109.5
C31 C33 H33B 109.5
H33A C33 H33B 109.5
C31 C33 H33C 109.5
H33A C33 H33C 109.5
H33B C33 H33C 109.5
C31 C32 H32A 109.5
C31 C32 H32B 109.5
H32A C32 H32B 109.5
C31 C32 H32C 109.5
H32A C32 H32C 109.5
H32B C32 H32C 109.5
C18 C31 C32 110.2(3)
C18 C31 C33 113.6(3)
C32 C31 C33 109.5(3)
C18 C31 H31 107.8
C32 C31 H31 107.8
C33 C31 H31 107.8
C25 C27 H27A 109.5
C25 C27 H27B 109.5
H27A C27 H27B 109.5
C25 C27 H27C 109.5
H27A C27 H27C 109.5
H27B C27 H27C 109.5
C25 C26 H26A 109.5
C25 C26 H26B 109.5
H26A C26 H26B 109.5
C25 C26 H26C 109.5
H26A C26 H26C 109.5
H26B C26 H26C 109.5
C14 C25 C26 111.0(3)
C14 C25 C27 113.4(3)
C26 C25 C27 109.2(3)
C14 C25 H25 107.7
C26 C25 H25 107.7
C27 C25 H25 107.7
C34 C36 H36A 109.5
C34 C36 H36B 109.5
H36A C36 H36B 109.5
C34 C36 H36C 109.5
H36A C36 H36C 109.5
H36B C36 H36C 109.5
C34 C35 H35A 109.5
C34 C35 H35B 109.5
H35A C35 H35B 109.5
C34 C35 H35C 109.5
H35A C35 H35C 109.5
H35B C35 H35C 109.5
C20 C37 C38 111.6(3)
C20 C37 C39 110.3(3)
C38 C37 C39 111.5(3)
C20 C37 H37 107.8
C38 C37 H37 107.8
C39 C37 H37 107.8
C37 C38 H38A 109.5
C37 C38 H38B 109.5
H38A C38 H38B 109.5
C37 C38 H38C 109.5
H38A C38 H38C 109.5
H38B C38 H38C 109.5
C37 C39 H39A 109.5
C37 C39 H39B 109.5
H39A C39 H39B 109.5
C37 C39 H39C 109.5
H39A C39 H39C 109.5
H39B C39 H39C 109.5
O1 C63 C64 110.4(5)
O1 C63 H63A 109.6
C64 C63 H63A 109.6
O1 C63 H63B 109.6
C64 C63 H63B 109.6
H63A C63 H63B 108.1
C57 C62 C61 109.5(3)
C57 C62 H62A 109.8
C61 C62 H62A 109.8
C57 C62 H62B 109.8
C61 C62 H62B 109.8
H62A C62 H62B 108.2
C60 C61 C62 111.6(3)
C60 C61 H61A 109.3
C62 C61 H61A 109.3
C60 C61 H61B 109.3
C62 C61 H61B 109.3
H61A C61 H61B 108.0
C61 C60 C59 111.4(3)
C61 C60 H60A 109.4
C59 C60 H60A 109.4
C61 C60 H60B 109.4
C59 C60 H60B 109.4
H60A C60 H60B 108.0
C60 C59 C58 112.0(3)
C60 C59 H59A 109.2
C58 C59 H59A 109.2
C60 C59 H59B 109.2
C58 C59 H59B 109.2
H59A C59 H59B 107.9
C59 C58 C57 110.9(3)
C59 C58 H58A 109.5
C57 C58 H58A 109.5
C59 C58 H58B 109.5
C57 C58 H58B 109.5
H58A C58 H58B 108.0
C62 C57 C58 109.6(3)
C62 C57 P1 112.9(2)
C58 C57 P1 113.1(2)
C62 C57 H57 107.0
C58 C57 H57 107.0
P1 C57 H57 107.0
C55 C56 C51 110.0(3)
C55 C56 H56A 109.7
C51 C56 H56A 109.7
C55 C56 H56B 109.7
C51 C56 H56B 109.7
H56A C56 H56B 108.2
C54 C55 C56 111.3(3)
C54 C55 H55A 109.4
C56 C55 H55A 109.4
C54 C55 H55B 109.4
C56 C55 H55B 109.4
H55A C55 H55B 108.0
C53 C54 C55 111.7(3)
C53 C54 H54A 109.3
C55 C54 H54A 109.3
C53 C54 H54B 109.3
C55 C54 H54B 109.3
H54A C54 H54B 107.9
C54 C53 C52 111.6(3)
C54 C53 H53A 109.3
C52 C53 H53A 109.3
C54 C53 H53B 109.3
C52 C53 H53B 109.3
H53A C53 H53B 108.0
C53 C52 C51 109.4(3)
C53 C52 H52A 109.8
C51 C52 H52A 109.8
C53 C52 H52B 109.8
C51 C52 H52B 109.8
H52A C52 H52B 108.2
C56 C51 C52 110.4(3)
C56 C51 P1 111.3(2)
C52 C51 P1 120.3(2)
C56 C51 H51 104.4
C52 C51 H51 104.4
P1 C51 H51 104.4
C43 C50 C49 112.8(3)
C43 C50 H50A 109.0
C49 C50 H50A 109.0
C43 C50 H50B 109.0
C49 C50 H50B 109.0
H50A C50 H50B 107.8
C48 C49 C50 111.5(3)
C48 C49 H49A 109.3
C50 C49 H49A 109.3
C48 C49 H49B 109.3
C50 C49 H49B 109.3
H49A C49 H49B 108.0
C47 C48 C49 123.2(3)
C47 C48 Ir1 70.7(2)
C49 C48 Ir1 114.0(2)
C47 C48 H48 113.9
C49 C48 H48 113.9
Ir1 C48 H48 113.9
C48 C47 C46 124.4(3)
C48 C47 Ir1 71.40(19)
C46 C47 Ir1 111.0(2)
C48 C47 H47 114.1
C46 C47 H47 114.1
Ir1 C47 H47 114.1
C47 C46 C45 113.7(3)
C47 C46 H46A 108.8
C45 C46 H46A 108.8
C47 C46 H46B 108.8
C45 C46 H46B 108.8
H46A C46 H46B 107.7
C44 C45 C46 113.0(3)
C44 C45 H45A 109.0
C46 C45 H45A 109.0
C44 C45 H45B 109.0
C46 C45 H45B 109.0
H45A C45 H45B 107.8
C43 C44 C45 126.0(3)
C43 C44 Ir1 72.0(2)
C45 C44 Ir1 112.6(2)
C43 C44 H44 113.1
C45 C44 H44 113.1
Ir1 C44 H44 113.1
C44 C43 C50 125.3(3)
C44 C43 Ir1 71.24(19)
C50 C43 Ir1 109.1(2)
C44 C43 H43 114.3
C50 C43 H43 114.3
Ir1 C43 H43 114.3
C63 C64 H64A 109.5
C63 C64 H64B 109.5
H64A C64 H64B 109.5
C63 C64 H64C 109.5
H64A C64 H64C 109.5
H64B C64 H64C 109.5
O1 C65 C66 109.9(5)
O1 C65 H65A 109.7
C66 C65 H65A 109.7
O1 C65 H65B 109.7
C66 C65 H65B 109.7
H65A C65 H65B 108.2
C65 C66 H66A 109.5
C65 C66 H66B 109.5
H66A C66 H66B 109.5
C65 C66 H66C 109.5
H66A C66 H66C 109.5
H66B C66 H66C 109.5
C16 C76 C74 109.0(6)
C16 C76 C77 110.2(7)
C74 C76 C77 110.0(8)
C16 C76 H76 109.2
C74 C76 H76 109.2
C77 C76 H76 109.2
C86 C87 C88 112.0(12)
C86 C87 C22 113.5(14)
C88 C87 C22 108.4(8)
C86 C87 H87 107.6
C88 C87 H87 107.6
C22 C87 H87 107.6
C79 C78 C80 109.1(14)
C79 C78 C16 110.1(13)
C80 C78 C16 109.1(10)
C79 C78 H78 109.5
C80 C78 H78 109.5
C16 C78 H78 109.5
C78 C79 H79A 120.0
C78 C79 H79B 120.0
H79A C79 H79B 120.0
C78 C80 H80A 109.5
C78 C80 H80B 109.5
H80A C80 H80B 109.5
C78 C80 H80C 109.5
H80A C80 H80C 109.5
H80B C80 H80C 109.5
C90 C89 H89A 109.5
C90 C89 H89B 109.5
H89A C89 H89B 109.5
C90 C89 H89C 109.5
H89A C89 H89C 109.5
H89B C89 H89C 109.5
C22 C90 C91 120.3(16)
C22 C90 C89 110(3)
C91 C90 C89 108(3)
C22 C90 H90 105.8
C91 C90 H90 105.8
C89 C90 H90 105.8
C90 C91 H91A 109.5
C90 C91 H91B 109.5
H91A C91 H91B 109.5
C90 C91 H91C 109.5
H91A C91 H91C 109.5
H91B C91 H91C 109.5

loop_
_geom_bond_atom_site_label_1
_geom_bond_atom_site_label_2
_geom_bond_distance
Ir1 C47 2.173(3)
Ir1 C48 2.183(3)
Ir1 C44 2.196(3)
Ir1 C43 2.206(3)
Ir1 P1 2.3190(8)
Ir1 Sn1 2.6203(3)
C1 C6 1.403(5)
C1 C2 1.404(4)
C1 Sn1 2.173(3)
O1 C65 1.383(7)
O1 C63 1.402(7)
Sn1 C7 2.216(3)
Sn1 Cl1 2.4303(7)
P1 C57 1.847(3)
P1 C2 1.848(3)
P1 C51 1.865(3)
C2 C3 1.395(5)
C3 C4 1.387(5)
C3 H3 0.9500
C4 C5 1.383(5)
C4 H4 0.9500
C5 C6 1.379(5)
C5 H5 0.9500
C6 H6 0.9500
C7 C12 1.414(4)
C7 C8 1.416(4)
C8 C9 1.396(5)
C8 C13 1.503(5)
C9 C10 1.381(5)
C9 H9 0.9500
C10 C11 1.379(5)
C10 H10 0.9500
C11 C12 1.401(4)
C11 H11 0.9500
C12 C19 1.511(4)
C13 C14 1.410(5)
C13 C18 1.415(5)
C14 C15 1.385(5)
C14 C25 1.526(5)
C15 C16 1.377(6)
C15 H15 0.9500
C16 C17 1.382(6)
C16 C76 1.513(8)
C16 C78 1.640(14)
C17 C18 1.400(5)
C17 H17 0.9500
C18 C31 1.523(5)
C19 C20 1.403(4)
C19 C24 1.415(4)
C20 C21 1.391(4)
C20 C37 1.524(4)
C24 C23 1.387(5)
C24 C34 1.521(4)
C23 C22 1.390(5)
C23 H23 0.9500
C22 C21 1.391(4)
C22 C90 1.47(3)
C22 C87 1.557(15)
C21 H21 0.9500
C34 C36 1.525(5)
C34 C35 1.527(5)
C34 H34 1.0000
C33 C31 1.543(5)
C33 H33A 0.9800
C33 H33B 0.9800
C33 H33C 0.9800
C32 C31 1.528(5)
C32 H32A 0.9800
C32 H32B 0.9800
C32 H32C 0.9800
C31 H31 1.0000
C27 C25 1.537(5)
C27 H27A 0.9800
C27 H27B 0.9800
C27 H27C 0.9800
C26 C25 1.528(6)
C26 H26A 0.9800
C26 H26B 0.9800
C26 H26C 0.9800
C25 H25 1.0000
C36 H36A 0.9800
C36 H36B 0.9800
C36 H36C 0.9800
C35 H35A 0.9800
C35 H35B 0.9800
C35 H35C 0.9800
C37 C38 1.529(5)
C37 C39 1.533(5)
C37 H37 1.0000
C38 H38A 0.9800
C38 H38B 0.9800
C38 H38C 0.9800
C39 H39A 0.9800
C39 H39B 0.9800
C39 H39C 0.9800
C63 C64 1.496(8)
C63 H63A 0.9900
C63 H63B 0.9900
C62 C57 1.526(5)
C62 C61 1.531(5)
C62 H62A 0.9900
C62 H62B 0.9900
C61 C60 1.520(6)
C61 H61A 0.9900
C61 H61B 0.9900
C60 C59 1.523(6)
C60 H60A 0.9900
C60 H60B 0.9900
C59 C58 1.530(5)
C59 H59A 0.9900
C59 H59B 0.9900
C58 C57 1.541(5)
C58 H58A 0.9900
C58 H58B 0.9900
C57 H57 1.0000
C56 C55 1.526(5)
C56 C51 1.544(5)
C56 H56A 0.9900
C56 H56B 0.9900
C55 C54 1.520(6)
C55 H55A 0.9900
C55 H55B 0.9900
C54 C53 1.513(6)
C54 H54A 0.9900
C54 H54B 0.9900
C53 C52 1.530(5)
C53 H53A 0.9900
C53 H53B 0.9900
C52 C51 1.545(4)
C52 H52A 0.9900
C52 H52B 0.9900
C51 H51 1.0000
C50 C43 1.501(5)
C50 C49 1.540(5)
C50 H50A 0.9900
C50 H50B 0.9900
C49 C48 1.509(5)
C49 H49A 0.9900
C49 H49B 0.9900
C48 C47 1.416(5)
C48 H48 1.0000
C47 C46 1.486(5)
C47 H47 1.0000
C46 C45 1.530(5)
C46 H46A 0.9900
C46 H46B 0.9900
C45 C44 1.525(5)
C45 H45A 0.9900
C45 H45B 0.9900
C44 C43 1.386(5)
C44 H44 1.0000
C43 H43 1.0000
C64 H64A 0.9800
C64 H64B 0.9800
C64 H64C 0.9800
C65 C66 1.471(8)
C65 H65A 0.9900
C65 H65B 0.9900
C66 H66A 0.9800
C66 H66B 0.9800
C66 H66C 0.9800
C76 C74 1.526(13)
C76 C77 1.552(13)
C76 H76 1.0000
C77 H77A 0.9800
C77 H77B 0.9800
C77 H77C 0.9800
C74 H74A 0.9800
C74 H74B 0.9800
C74 H74C 0.9800
C86 C87 1.50(3)
C86 H86A 0.9800
C86 H86B 0.9800
C86 H86C 0.9800
C87 C88 1.509(16)
C87 H87 1.0000
C88 H88A 0.9800
C88 H88B 0.9800
C88 H88C 0.9800
C78 C79 1.41(2)
C78 C80 1.49(2)
C78 H78 1.0000
C79 H79A 0.9500
C79 H79B 0.9500
C80 H80A 0.9800
C80 H80B 0.9800
C80 H80C 0.9800
C89 C90 1.59(6)
C89 H89A 0.9800
C89 H89B 0.9800
C89 H89C 0.9800
C90 C91 1.50(3)
C90 H90 1.0000
C91 H91A 0.9800
C91 H91B 0.9800
C91 H91C 0.9800

loop_
_geom_torsion_atom_site_label_1
_geom_torsion_atom_site_label_2
_geom_torsion_atom_site_label_3
_geom_torsion_atom_site_label_4
_geom_torsion
C6 C1 Sn1 C7 62.6(3)
C2 C1 Sn1 C7 -121.9(3)
C6 C1 Sn1 Cl1 -41.7(3)
C2 C1 Sn1 Cl1 133.7(2)
C6 C1 Sn1 Ir1 -151.9(3)
C2 C1 Sn1 Ir1 23.6(3)
C48 Ir1 Sn1 C1 67.0(2)
C44 Ir1 Sn1 C1 169.45(13)
C43 Ir1 Sn1 C1 134.14(13)
P1 Ir1 Sn1 C1 -24.53(9)
C48 Ir1 Sn1 C7 -158.4(2)
C44 Ir1 Sn1 C7 -55.95(14)
C43 Ir1 Sn1 C7 -91.27(14)
P1 Ir1 Sn1 C7 110.07(11)
C48 Ir1 Sn1 Cl1 -31.2(2)
C44 Ir1 Sn1 Cl1 71.24(10)
C43 Ir1 Sn1 Cl1 35.93(10)
P1 Ir1 Sn1 Cl1 -122.74(3)
C47 Ir1 P1 C57 76.74(16)
C48 Ir1 P1 C57 114.74(16)
C44 Ir1 P1 C57 13.2(4)
C43 Ir1 P1 C57 -167.2(3)
Sn1 Ir1 P1 C57 -93.89(12)
C47 Ir1 P1 C2 -162.94(16)
C48 Ir1 P1 C2 -124.94(16)
C44 Ir1 P1 C2 133.5(4)
C43 Ir1 P1 C2 -46.8(3)
Sn1 Ir1 P1 C2 26.44(13)
C47 Ir1 P1 C51 -42.99(15)
C48 Ir1 P1 C51 -4.98(15)
C44 Ir1 P1 C51 -106.5(4)
C43 Ir1 P1 C51 73.1(3)
Sn1 Ir1 P1 C51 146.39(11)
C6 C1 C2 C3 -5.8(5)
Sn1 C1 C2 C3 178.4(3)
C6 C1 C2 P1 169.7(3)
Sn1 C1 C2 P1 -6.1(4)
C57 P1 C2 C3 -76.5(3)
C51 P1 C2 C3 32.7(4)
Ir1 P1 C2 C3 156.8(3)
C57 P1 C2 C1 108.0(3)
C51 P1 C2 C1 -142.8(3)
Ir1 P1 C2 C1 -18.6(3)
C1 C2 C3 C4 5.7(6)
P1 C2 C3 C4 -169.8(3)
C2 C3 C4 C5 -1.2(6)
C3 C4 C5 C6 -3.1(6)
C4 C5 C6 C1 2.9(6)
C2 C1 C6 C5 1.6(5)
Sn1 C1 C6 C5 177.0(3)
C1 Sn1 C7 C12 157.6(2)
Cl1 Sn1 C7 C12 -101.6(2)
Ir1 Sn1 C7 C12 28.4(3)
C1 Sn1 C7 C8 -19.3(3)
Cl1 Sn1 C7 C8 81.5(2)
Ir1 Sn1 C7 C8 -148.49(19)
C12 C7 C8 C9 -4.3(4)
Sn1 C7 C8 C9 172.6(2)
C12 C7 C8 C13 171.6(3)
Sn1 C7 C8 C13 -11.5(4)
C7 C8 C9 C10 0.1(5)
C13 C8 C9 C10 -176.3(3)
C8 C9 C10 C11 3.1(5)
C9 C10 C11 C12 -2.0(5)
C10 C11 C12 C7 -2.3(4)
C10 C11 C12 C19 169.6(3)
C8 C7 C12 C11 5.4(4)
Sn1 C7 C12 C11 -171.7(2)
C8 C7 C12 C19 -165.3(3)
Sn1 C7 C12 C19 17.7(4)
C9 C8 C13 C14 -81.2(4)
C7 C8 C13 C14 102.6(4)
C9 C8 C13 C18 89.8(4)
C7 C8 C13 C18 -86.3(4)
C18 C13 C14 C15 -0.6(5)
C8 C13 C14 C15 170.5(3)
C18 C13 C14 C25 -179.5(3)
C8 C13 C14 C25 -8.5(5)
C13 C14 C15 C16 0.5(6)
C25 C14 C15 C16 179.4(4)
C14 C15 C16 C17 0.0(6)
C14 C15 C16 C76 176.5(5)
C14 C15 C16 C78 -169.6(9)
C15 C16 C17 C18 -0.3(6)
C76 C16 C17 C18 -176.3(5)
C78 C16 C17 C18 171.8(7)
C16 C17 C18 C13 0.2(6)
C16 C17 C18 C31 -176.4(3)
C14 C13 C18 C17 0.3(5)
C8 C13 C18 C17 -170.9(3)
C14 C13 C18 C31 176.7(3)
C8 C13 C18 C31 5.6(5)
C11 C12 C19 C20 69.8(4)
C7 C12 C19 C20 -118.9(3)
C11 C12 C19 C24 -97.1(3)
C7 C12 C19 C24 74.2(4)
C24 C19 C20 C21 2.5(5)
C12 C19 C20 C21 -164.2(3)
C24 C19 C20 C37 -176.9(3)
C12 C19 C20 C37 16.4(5)
C20 C19 C24 C23 -0.5(5)
C12 C19 C24 C23 166.7(3)
C20 C19 C24 C34 -175.3(3)
C12 C19 C24 C34 -8.1(4)
C19 C24 C23 C22 -2.6(5)
C34 C24 C23 C22 172.2(3)
C24 C23 C22 C21 3.4(5)
C24 C23 C22 C90 174.4(12)
C24 C23 C22 C87 -172.2(6)
C19 C20 C21 C22 -1.7(5)
C37 C20 C21 C22 177.7(3)
C23 C22 C21 C20 -1.2(5)
C90 C22 C21 C20 -171.0(13)
C87 C22 C21 C20 174.7(6)
C23 C24 C34 C36 35.2(4)
C19 C24 C34 C36 -150.0(3)
C23 C24 C34 C35 -90.0(4)
C19 C24 C34 C35 84.7(4)
C17 C18 C31 C32 84.0(4)
C13 C18 C31 C32 -92.5(4)
C17 C18 C31 C33 -39.3(5)
C13 C18 C31 C33 144.2(3)
C15 C14 C25 C26 -83.2(4)
C13 C14 C25 C26 95.7(4)
C15 C14 C25 C27 40.1(5)
C13 C14 C25 C27 -141.0(4)
C21 C20 C37 C38 62.9(4)
C19 C20 C37 C38 -117.6(3)
C21 C20 C37 C39 -61.5(4)
C19 C20 C37 C39 117.9(3)
C65 O1 C63 C64 174.7(5)
C57 C62 C61 C60 58.8(4)
C62 C61 C60 C59 -55.0(4)
C61 C60 C59 C58 52.6(4)
C60 C59 C58 C57 -54.4(4)
C61 C62 C57 C58 -59.7(4)
C61 C62 C57 P1 173.2(3)
C59 C58 C57 C62 57.9(4)
C59 C58 C57 P1 -175.1(2)
C2 P1 C57 C62 -57.5(3)
C51 P1 C57 C62 -167.8(2)
Ir1 P1 C57 C62 67.7(3)
C2 P1 C57 C58 177.3(2)
C51 P1 C57 C58 67.0(3)
Ir1 P1 C57 C58 -57.5(3)
C51 C56 C55 C54 56.2(4)
C56 C55 C54 C53 -55.4(4)
C55 C54 C53 C52 56.0(4)
C54 C53 C52 C51 -56.9(4)
C55 C56 C51 C52 -57.9(4)
C55 C56 C51 P1 165.9(3)
C53 C52 C51 C56 57.9(4)
C53 C52 C51 P1 -170.4(2)
C57 P1 C51 C56 159.1(2)
C2 P1 C51 C56 49.8(3)
Ir1 P1 C51 C56 -74.6(2)
C57 P1 C51 C52 27.8(3)
C2 P1 C51 C52 -81.5(3)
Ir1 P1 C51 C52 154.1(2)
C43 C50 C49 C48 36.2(5)
C50 C49 C48 C47 -97.0(4)
C50 C49 C48 Ir1 -15.1(4)
C44 Ir1 C48 C47 77.9(2)
C43 Ir1 C48 C47 114.2(2)
P1 Ir1 C48 C47 -88.0(2)
Sn1 Ir1 C48 C47 -176.30(16)
C47 Ir1 C48 C49 -118.6(4)
C44 Ir1 C48 C49 -40.7(3)
C43 Ir1 C48 C49 -4.4(3)
P1 Ir1 C48 C49 153.4(3)
Sn1 Ir1 C48 C49 65.1(4)
C49 C48 C47 C46 3.4(5)
Ir1 C48 C47 C46 -103.2(3)
C49 C48 C47 Ir1 106.6(3)
C44 Ir1 C47 C48 -97.6(2)
C43 Ir1 C47 C48 -64.5(2)
P1 Ir1 C47 C48 95.4(2)
C48 Ir1 C47 C46 120.6(3)
C44 Ir1 C47 C46 23.0(3)
C43 Ir1 C47 C46 56.1(3)
P1 Ir1 C47 C46 -144.0(2)
C48 C47 C46 C45 46.3(5)
Ir1 C47 C46 C45 -35.0(4)
C47 C46 C45 C44 28.9(5)
C46 C45 C44 C43 -92.4(4)
C46 C45 C44 Ir1 -8.7(4)
C47 Ir1 C44 C43 114.7(2)
C48 Ir1 C44 C43 77.1(2)
P1 Ir1 C44 C43 179.8(3)
Sn1 Ir1 C44 C43 -75.2(2)
C47 Ir1 C44 C45 -7.6(3)
C48 Ir1 C44 C45 -45.2(3)
C43 Ir1 C44 C45 -122.3(4)
P1 Ir1 C44 C45 57.5(5)
Sn1 Ir1 C44 C45 162.6(2)
C45 C44 C43 C50 4.7(6)
Ir1 C44 C43 C50 -100.6(3)
C45 C44 C43 Ir1 105.3(3)
C49 C50 C43 C44 41.1(5)
C49 C50 C43 Ir1 -39.1(4)
C47 Ir1 C43 C44 -64.2(2)
C48 Ir1 C43 C44 -98.5(2)
P1 Ir1 C43 C44 -179.85(19)
Sn1 Ir1 C43 C44 108.0(2)
C47 Ir1 C43 C50 57.6(3)
C48 Ir1 C43 C50 23.3(3)
C44 Ir1 C43 C50 121.8(4)
P1 Ir1 C43 C50 -58.0(4)
Sn1 Ir1 C43 C50 -130.2(3)
C63 O1 C65 C66 175.7(5)
C15 C16 C76 C74 71.9(9)
C17 C16 C76 C74 -111.9(8)
C78 C16 C76 C74 -82.1(17)
C15 C16 C76 C77 -167.2(6)
C17 C16 C76 C77 8.9(10)
C78 C16 C76 C77 38.8(17)
C23 C22 C87 C86 19.3(15)
C21 C22 C87 C86 -156.3(11)
C90 C22 C87 C86 73(7)
C23 C22 C87 C88 -105.8(9)
C21 C22 C87 C88 78.6(8)
C90 C22 C87 C88 -52(6)
C15 C16 C78 C79 -100.0(12)
C17 C16 C78 C79 89.6(14)
C76 C16 C78 C79 -66(2)
C15 C16 C78 C80 19.6(19)
C17 C16 C78 C80 -150.8(12)
C76 C16 C78 C80 53.5(16)
C23 C22 C90 C91 -68(3)
C21 C22 C90 C91 102(2)
C87 C22 C90 C91 159(9)
C23 C22 C90 C89 59(3)
C21 C22 C90 C89 -131(3)
C87 C22 C90 C89 -74(7)
